data_1545802
loop_
_publ_author_name
'Smith, Matthew D.'
'Jaffe, Adam'
'Dohner, Emma R.'
'Lindenberg, Aaron'
'Karunadasa, Hemamala I.'

_publ_section_title
;
 Structural Origins of Broadband Emission from Layered Pb--Br Hybrid
 Perovskites
;
_journal_name_full 'Chem. Sci.'
_journal_paper_doi 10.1039/C7SC01590A
_journal_year 2017
_chemical_formula_moiety 'Br4 Pb, C4 H14 N2'
_chemical_formula_sum 'C4 H14 Br4 N2 Pb'
_chemical_formula_weight 617.00
_chemical_name_systematic '1,4-butanediammonium tetrabromoplumbate'
_space_group_crystal_system triclinic
_space_group_IT_number 2
_space_group_name_Hall '-P 1'
_space_group_name_H-M_alt 'P -1'
_symmetry_space_group_name_Hall '-P 1'
_symmetry_space_group_name_H-M 'P -1'
_atom_sites_solution_hydrogens geom
_audit_creation_date 2015-12-03
_audit_creation_method
;
Olex2 1.2
(compiled 2015.09.30 svn.r3233 for OlexSys, GUI svn.r5103)
;
_audit_update_record
;
2016-12-06 deposited with the CCDC.
2017-04-24 downloaded from the CCDC.
;
_cell_angle_alpha 78.957(2)
_cell_angle_beta 69.565(2)
_cell_angle_gamma 89.5420(10)
_cell_formula_units_Z 2
_cell_length_a 8.0135(4)
_cell_length_b 8.4270(4)
_cell_length_c 10.7367(5)
_cell_measurement_reflns_used 9890
_cell_measurement_temperature 296.15
_cell_measurement_theta_max 27.790
_cell_measurement_theta_min 3.547
_cell_volume 665.47(6)
_computing_cell_refinement 'SAINT v8.34A (Bruker, 2013)'
_computing_data_reduction 'SAINT v8.34A (Bruker, 2013)'
_computing_molecular_graphics 'Olex2 (Dolomanov et al., 2009)'
_computing_publication_material 'Olex2 (Dolomanov et al., 2009)'
_computing_structure_refinement 'XL (Sheldrick, 2008)'
_diffrn_ambient_temperature 296.15
_diffrn_measured_fraction_theta_full 1.000
_diffrn_measured_fraction_theta_max 0.990
_diffrn_measurement_device_type 'Bruker APEX-II CCD'
_diffrn_measurement_method '\f and \w scans'
_diffrn_radiation_type MoK\a
_diffrn_radiation_wavelength 0.71073
_diffrn_reflns_av_unetI/netI 0.0432
_diffrn_reflns_Laue_measured_fraction_full 1.000
_diffrn_reflns_Laue_measured_fraction_max 0.990
_diffrn_reflns_limit_h_max 10
_diffrn_reflns_limit_h_min -10
_diffrn_reflns_limit_k_max 11
_diffrn_reflns_limit_k_min -11
_diffrn_reflns_limit_l_max 14
_diffrn_reflns_limit_l_min -14
_diffrn_reflns_number 6236
_diffrn_reflns_point_group_measured_fraction_full 1.000
_diffrn_reflns_point_group_measured_fraction_max 0.990
_diffrn_reflns_theta_full 25.242
_diffrn_reflns_theta_max 28.277
_diffrn_reflns_theta_min 2.468
_diffrn_standards_number 0
_exptl_absorpt_coefficient_mu 24.642
_exptl_absorpt_correction_T_max 0.431131
_exptl_absorpt_correction_T_min 0.199471
_exptl_absorpt_correction_type multi-scan
_exptl_absorpt_process_details
;
 TWINABS-2012/1 (Bruker,2012) was used for absorption correction.
 
For component 1:
 wR2(int) was 0.0675 before and 0.0419 after correction.
 The Ratio of minimum to maximum transmission is 0.47.
 The \l/2 correction factor is Not present
 
For component 2:
 wR2(int) was 0.1445 before and 0.0562 after correction.
 The Ratio of minimum to maximum transmission is 0.47.
 The \l/2 correction factor is Not present

Final HKLF 4 output contains 41772 reflections, Rint = 0.0452
 (24730 with I > 3sig(I), Rint = 0.0373)
;
_exptl_crystal_colour 'clear colourless'
_exptl_crystal_colour_lustre clear
_exptl_crystal_colour_primary colourless
_exptl_crystal_density_diffrn 3.079
_exptl_crystal_description octahedral
_exptl_crystal_F_000 548
_exptl_crystal_preparation ', Luminescent'
_exptl_crystal_recrystallization_method 'vapor diffusion into HBr'
_exptl_crystal_size_max 0.1
_exptl_crystal_size_mid 0.08
_exptl_crystal_size_min 0.06
_refine_diff_density_max 1.304
_refine_diff_density_min -1.236
_refine_diff_density_rms 0.189
_refine_ls_extinction_method none
_refine_ls_goodness_of_fit_ref 1.036
_refine_ls_hydrogen_treatment constr
_refine_ls_matrix_type full
_refine_ls_number_parameters 106
_refine_ls_number_reflns 6236
_refine_ls_number_restraints 40
_refine_ls_restrained_S_all 1.035
_refine_ls_R_factor_all 0.0638
_refine_ls_R_factor_gt 0.0378
_refine_ls_shift/su_max 0.000
_refine_ls_shift/su_mean 0.000
_refine_ls_structure_factor_coef Fsqd
_refine_ls_weighting_details 'w=1/[\s^2^(Fo^2^)+(0.0316P)^2^+3.0203P] where P=(Fo^2^+2Fc^2^)/3'
_refine_ls_weighting_scheme calc
_refine_ls_wR_factor_gt 0.0712
_refine_ls_wR_factor_ref 0.0790
_reflns_Friedel_coverage 0.000
_reflns_number_gt 4683
_reflns_number_total 6236
_reflns_threshold_expression 'I > 2\s(I)'
_cod_data_source_file c7sc01590a2.cif
_cod_data_source_block aj84_twina_a
_cod_database_code 1545802
_shelxl_version_number 2014-3
_shelx_space_group_comment
;
The symmetry employed for this shelxl refinement is uniquely defined
by the following loop, which should always be used as a source of
symmetry information in preference to the above space-group names.
They are only intended as comments.
;
_olex2_refinement_description
;
1. Twinned data refinement
 Scales: 0.841(3) 0.159(3)
2. Fixed Uiso
 At 1.2 times of:
  All C(H,H) groups, All N(H,H,H) groups
3. Restrained distances
 C2-C3
 1.54 with sigma of 0.02
4. Rigid bond restraints
 N1, C1, C2, C3, C4, N2
 with sigma for 1-2 distances of 0.01 and sigma for 1-3 distances of 0.01
5. Uiso/Uaniso restraints and constraints
N1 \\sim C1 \\sim C2 \\sim C3 \\sim C4 \\sim N2: within 2A with sigma of 0.04
and sigma for terminal atoms of 0.08
6.a Secondary CH2 refined with riding coordinates:
 C1(H1D,H1E), C4(H4A,H4B), C2(H2D,H2E), C3(H3A,H3B)
6.b Idealised Me refined as rotating group:
 N2(H2A,H2B,H2C), N1(H1A,H1B,H1C)
;
_olex2_submission_original_sample_id AJ84
_olex2_submission_special_instructions 'No special instructions were received'

loop_
_space_group_symop_operation_xyz
'x, y, z'
'-x, -y, -z'

loop_
_atom_site_label
_atom_site_type_symbol
_atom_site_fract_x
_atom_site_fract_y
_atom_site_fract_z
_atom_site_U_iso_or_equiv
_atom_site_adp_type
_atom_site_occupancy
_atom_site_site_symmetry_order
_atom_site_calc_flag
_atom_site_refinement_flags_posn
_atom_site_refinement_flags_adp
_atom_site_refinement_flags_occupancy
Pb1 Pb 0.5000 0.0000 0.5000 0.03073(12) Uani 1 2 d S T P
Pb2 Pb 0.0000 0.5000 0.5000 0.03089(12) Uani 1 2 d S T P
Br4 Br 0.32890(12) 0.71155(12) 0.44981(10) 0.0474(2) Uani 1 1 d . . .
Br2 Br 0.21865(12) 0.21190(12) 0.44638(10) 0.0483(2) Uani 1 1 d . . .
Br1 Br 0.70893(13) 0.10775(13) 0.20558(10) 0.0506(2) Uani 1 1 d . . .
Br3 Br -0.06859(13) 0.38899(12) 0.79598(10) 0.0488(2) Uani 1 1 d . . .
N2 N 1.3498(11) 0.4974(11) -0.2420(9) 0.059(2) Uani 1 1 d . U .
H2A H 1.4216 0.4541 -0.3092 0.071 Uiso 1 1 calc GR . .
H2B H 1.3547 0.6044 -0.2693 0.071 Uiso 1 1 calc GR . .
H2C H 1.2384 0.4571 -0.2188 0.071 Uiso 1 1 calc GR . .
N1 N 1.0927(11) -0.0011(10) 0.2450(9) 0.054(2) Uani 1 1 d . U .
H1A H 0.9931 0.0220 0.2283 0.065 Uiso 1 1 calc GR . .
H1B H 1.1000 0.0516 0.3075 0.065 Uiso 1 1 calc GR . .
H1C H 1.0912 -0.1073 0.2754 0.065 Uiso 1 1 calc GR . .
C1 C 1.2477(14) 0.0489(12) 0.1197(11) 0.057(3) Uani 1 1 d . U .
H1D H 1.2493 -0.0197 0.0563 0.069 Uiso 1 1 calc R . .
H1E H 1.3565 0.0358 0.1399 0.069 Uiso 1 1 calc R . .
C4 C 1.4069(17) 0.4589(12) -0.1251(11) 0.061(3) Uani 1 1 d . U .
H4A H 1.3341 0.5143 -0.0555 0.073 Uiso 1 1 calc R . .
H4B H 1.5295 0.5008 -0.1524 0.073 Uiso 1 1 calc R . .
C2 C 1.2402(15) 0.2246(12) 0.0556(12) 0.067(3) Uani 1 1 d D U .
H2D H 1.1337 0.2357 0.0321 0.080 Uiso 1 1 calc R . .
H2E H 1.2311 0.2915 0.1216 0.080 Uiso 1 1 calc R . .
C3 C 1.395(2) 0.2833(13) -0.0652(11) 0.084(4) Uani 1 1 d D U .
H3A H 1.3959 0.2229 -0.1338 0.101 Uiso 1 1 calc R . .
H3B H 1.5013 0.2593 -0.0433 0.101 Uiso 1 1 calc R . .

loop_
_atom_site_aniso_label
_atom_site_aniso_U_11
_atom_site_aniso_U_22
_atom_site_aniso_U_33
_atom_site_aniso_U_23
_atom_site_aniso_U_13
_atom_site_aniso_U_12
Pb1 0.0323(2) 0.0248(2) 0.0356(3) -0.00679(19) -0.01228(18) 0.00086(16)
Pb2 0.0318(2) 0.0234(2) 0.0373(3) -0.00596(19) -0.01202(18) 0.00149(16)
Br4 0.0476(5) 0.0430(5) 0.0530(6) -0.0127(5) -0.0175(4) -0.0143(4)
Br2 0.0493(5) 0.0422(5) 0.0558(6) -0.0140(5) -0.0198(4) 0.0216(4)
Br1 0.0560(5) 0.0552(6) 0.0375(5) -0.0098(5) -0.0125(4) 0.0058(4)
Br3 0.0551(5) 0.0482(6) 0.0423(6) -0.0109(5) -0.0151(4) -0.0007(4)
N2 0.063(5) 0.057(6) 0.058(6) -0.004(4) -0.026(5) 0.004(4)
N1 0.057(5) 0.043(5) 0.054(5) -0.004(4) -0.013(4) -0.002(4)
C1 0.069(6) 0.041(6) 0.046(6) -0.005(5) -0.003(5) 0.003(5)
C4 0.105(8) 0.037(5) 0.044(6) -0.005(5) -0.031(6) 0.006(5)
C2 0.084(7) 0.035(5) 0.068(7) -0.007(5) -0.012(6) -0.001(5)
C3 0.150(11) 0.035(6) 0.040(6) 0.002(4) -0.004(6) 0.003(7)

loop_
_atom_type_symbol
_atom_type_description
_atom_type_scat_dispersion_real
_atom_type_scat_dispersion_imag
_atom_type_scat_source
C C 0.0033 0.0016 'International Tables Vol C Tables 4.2.6.8 and 6.1.1.4'
H H 0.0000 0.0000 'International Tables Vol C Tables 4.2.6.8 and 6.1.1.4'
N N 0.0061 0.0033 'International Tables Vol C Tables 4.2.6.8 and 6.1.1.4'
Br Br -0.2901 2.4595 'International Tables Vol C Tables 4.2.6.8 and 6.1.1.4'
Pb Pb -3.3944 10.1111 'International Tables Vol C Tables 4.2.6.8 and 6.1.1.4'

loop_
_geom_angle_atom_site_label_1
_geom_angle_atom_site_label_2
_geom_angle_atom_site_label_3
_geom_angle
_geom_angle_site_symmetry_1
_geom_angle_site_symmetry_3
Br4 Pb1 Br4 180.0 2_666 1_545
Br2 Pb1 Br4 90.83(3) 2_656 2_666
Br2 Pb1 Br4 89.17(3) . 2_666
Br2 Pb1 Br4 89.17(3) 2_656 1_545
Br2 Pb1 Br4 90.83(3) . 1_545
Br2 Pb1 Br2 180.0 2_656 .
Br1 Pb1 Br4 91.69(3) . 1_545
Br1 Pb1 Br4 91.69(3) 2_656 2_666
Br1 Pb1 Br4 88.31(3) . 2_666
Br1 Pb1 Br4 88.31(3) 2_656 1_545
Br1 Pb1 Br2 94.13(3) . 2_656
Br1 Pb1 Br2 85.87(3) . .
Br1 Pb1 Br2 94.13(3) 2_656 .
Br1 Pb1 Br2 85.87(3) 2_656 2_656
Br1 Pb1 Br1 180.0 2_656 .
Br4 Pb2 Br4 180.0 . 2_566
Br2 Pb2 Br4 91.46(3) 2_566 2_566
Br2 Pb2 Br4 91.46(3) . .
Br2 Pb2 Br4 88.54(3) 2_566 .
Br2 Pb2 Br4 88.54(3) . 2_566
Br2 Pb2 Br2 180.0 . 2_566
Br3 Pb2 Br4 94.11(3) 2_566 2_566
Br3 Pb2 Br4 85.89(3) 2_566 .
Br3 Pb2 Br4 85.89(3) . 2_566
Br3 Pb2 Br4 94.11(3) . .
Br3 Pb2 Br2 89.01(3) 2_566 2_566
Br3 Pb2 Br2 90.99(3) 2_566 .
Br3 Pb2 Br2 90.99(3) . 2_566
Br3 Pb2 Br2 89.01(3) . .
Br3 Pb2 Br3 180.0 . 2_566
Pb2 Br4 Pb1 149.79(4) . 1_565
Pb1 Br2 Pb2 148.42(4) . .
H2A N2 H2B 109.5 . .
H2A N2 H2C 109.5 . .
H2B N2 H2C 109.5 . .
C4 N2 H2A 109.5 . .
C4 N2 H2B 109.5 . .
C4 N2 H2C 109.5 . .
H1A N1 H1B 109.5 . .
H1A N1 H1C 109.5 . .
H1B N1 H1C 109.5 . .
C1 N1 H1A 109.5 . .
C1 N1 H1B 109.5 . .
C1 N1 H1C 109.5 . .
N1 C1 H1D 109.5 . .
N1 C1 H1E 109.5 . .
N1 C1 C2 110.6(8) . .
H1D C1 H1E 108.1 . .
C2 C1 H1D 109.5 . .
C2 C1 H1E 109.5 . .
N2 C4 H4A 108.6 . .
N2 C4 H4B 108.6 . .
N2 C4 C3 114.6(10) . .
H4A C4 H4B 107.6 . .
C3 C4 H4A 108.6 . .
C3 C4 H4B 108.6 . .
C1 C2 H2D 109.0 . .
C1 C2 H2E 109.0 . .
H2D C2 H2E 107.8 . .
C3 C2 C1 113.0(9) . .
C3 C2 H2D 109.0 . .
C3 C2 H2E 109.0 . .
C4 C3 H3A 108.3 . .
C4 C3 H3B 108.3 . .
C2 C3 C4 116.1(10) . .
C2 C3 H3A 108.3 . .
C2 C3 H3B 108.3 . .
H3A C3 H3B 107.4 . .

loop_
_geom_bond_atom_site_label_1
_geom_bond_atom_site_label_2
_geom_bond_distance
_geom_bond_site_symmetry_2
Pb1 Br4 3.0249(9) 2_666
Pb1 Br4 3.0249(9) 1_545
Pb1 Br2 3.0085(8) 2_656
Pb1 Br2 3.0085(8) .
Pb1 Br1 2.9747(10) 2_656
Pb1 Br1 2.9748(10) .
Pb2 Br4 3.0216(8) .
Pb2 Br4 3.0217(8) 2_566
Pb2 Br2 3.0098(8) 2_566
Pb2 Br2 3.0098(8) .
Pb2 Br3 2.9876(10) 2_566
Pb2 Br3 2.9876(10) .
Br4 Pb1 3.0249(9) 1_565
N2 H2A 0.8900 .
N2 H2B 0.8900 .
N2 H2C 0.8900 .
N2 C4 1.461(13) .
N1 H1A 0.8900 .
N1 H1B 0.8900 .
N1 H1C 0.8900 .
N1 C1 1.468(12) .
C1 H1D 0.9700 .
C1 H1E 0.9700 .
C1 C2 1.519(14) .
C4 H4A 0.9700 .
C4 H4B 0.9700 .
C4 C3 1.485(14) .
C2 H2D 0.9700 .
C2 H2E 0.9700 .
C2 C3 1.452(13) .
C3 H3A 0.9700 .
C3 H3B 0.9700 .

loop_
_twin_individual_id
_twin_individual_mass_fraction_refined
1 0.841(3)
2 0.159(3)
